data_7710571
loop_
_publ_author_name
'Parr, Joseph Michael'
'Olivar, Clarissa'
'Saal, Thomas'
'Haiges, Ralf'
'Inkpen , Michael Stephen'

_publ_section_title
;
 Pushing steric limits in osmium(IV) tetraaryl complexes
;
_journal_name_full 'Dalton Transactions'
_journal_paper_doi 10.1039/D2DT01706G
_journal_year 2022
_chemical_formula_moiety 'C18 H22 O2 Os'
_chemical_formula_sum 'C18 H22 O2 Os'
_chemical_formula_weight 460.55
_chemical_name_common OsO2(mes)2
_chemical_name_systematic Dimesityldioxoosmium(VI)
_space_group_crystal_system monoclinic
_space_group_IT_number 14
_space_group_name_Hall '-P 2ybc'
_space_group_name_H-M_alt 'P 1 21/c 1'
_atom_sites_solution_hydrogens geom
_audit_update_record
;
2021-10-29 deposited with the CCDC.	2022-06-22 downloaded from the CCDC.
;
_cell_angle_alpha 90
_cell_angle_beta 98.2720(10)
_cell_angle_gamma 90
_cell_formula_units_Z 4
_cell_length_a 12.6400(4)
_cell_length_b 15.1376(5)
_cell_length_c 8.2955(3)
_cell_measurement_reflns_used 8686
_cell_measurement_temperature 100.(2)
_cell_measurement_theta_max 71.9238
_cell_measurement_theta_min 4.5857
_cell_volume 1570.74(9)
_computing_cell_refinement 'APEX2 v2018.1-0 (Bruker AXS, 2018)'
_computing_data_collection 'Bruker Instrument Service v2012.12.0.3 (Bruker AXS, 2012)'
_computing_data_reduction 'SAINT V8.38A (Bruker AXS, 2017)'
_computing_molecular_graphics 'shelXle (C.B. Huebschle, rev 882)'
_computing_publication_material 'SHELXTL XT 2017/1 (Bruker AXS, 2017)'
_computing_structure_refinement 'SHELXTL XT 2017/1 (Bruker AXS, 2017)'
_computing_structure_solution 'SHELXTL XT 2014/5 (Bruker AXS, 2014)'
_diffrn_ambient_temperature 100.(2)
_diffrn_detector_area_resol_mean 8.3333
_diffrn_measured_fraction_theta_full 0.987
_diffrn_measured_fraction_theta_max 0.987
_diffrn_measurement_device_type 'Bruker APEX II CCD'
_diffrn_measurement_method 'omega- and phi-scans'
_diffrn_radiation_monochromator 'TRIUMPH curved-crystal'
_diffrn_radiation_type 'CuK\a '
_diffrn_radiation_wavelength 1.54178
_diffrn_reflns_av_R_equivalents 0.0671
_diffrn_reflns_av_unetI/netI 0.0346
_diffrn_reflns_limit_h_max 15
_diffrn_reflns_limit_h_min -15
_diffrn_reflns_limit_k_max 18
_diffrn_reflns_limit_k_min -18
_diffrn_reflns_limit_l_max 10
_diffrn_reflns_limit_l_min -10
_diffrn_reflns_number 22437
_diffrn_reflns_theta_full 71.92
_diffrn_reflns_theta_max 71.92
_diffrn_reflns_theta_min 3.53
_diffrn_source 'luS microsource'
_exptl_absorpt_coefficient_mu 15.341
_exptl_absorpt_correction_T_max 0.43
_exptl_absorpt_correction_T_min 0.15
_exptl_absorpt_correction_type multi-scan
_exptl_absorpt_process_details 'SADABS 2016/2 (Bruker AXS, 2016)'
_exptl_crystal_colour 'clear dark green'
_exptl_crystal_density_diffrn 1.948
_exptl_crystal_density_method 'not measured'
_exptl_crystal_description prism
_exptl_crystal_F_000 888
_exptl_crystal_recrystallization_method 'Re-crystallisation from solvent: n-hexane, dichloromethane'
_exptl_crystal_size_max 0.209
_exptl_crystal_size_mid 0.194
_exptl_crystal_size_min 0.066
_refine_diff_density_max 0.825
_refine_diff_density_min -1.406
_refine_ls_extinction_method none
_refine_ls_goodness_of_fit_ref 1.062
_refine_ls_hydrogen_treatment constr
_refine_ls_matrix_type full
_refine_ls_number_parameters 196
_refine_ls_number_reflns 3056
_refine_ls_number_restraints 0
_refine_ls_restrained_S_all 1.062
_refine_ls_R_factor_all 0.0265
_refine_ls_R_factor_gt 0.0237
_refine_ls_shift/su_max 0.002
_refine_ls_shift/su_mean 0.000
_refine_ls_structure_factor_coef Fsqd
_refine_ls_weighting_details 'w=1/[\s^2^(Fo^2^)+(0.0288P)^2^+1.5592P] where P=(Fo^2^+2Fc^2^)/3'
_refine_ls_weighting_scheme calc
_refine_ls_wR_factor_gt 0.0571
_refine_ls_wR_factor_ref 0.0584
_reflns_number_gt 2876
_reflns_number_total 3056
_reflns_threshold_expression 'I > 2\s(I)'
_cod_data_source_file d2dt01706g2.cif
_cod_data_source_block C18H22O2Os
_cod_depositor_comments
;
The following automatic conversions were performed:

data item '_exptl_absorpt_correction_type' value 'Multi-Scan' was
changed to 'multi-scan' in accordance with the
/home/data/users/saulius/crontab/automatic-downloads/rss-feeds/RSC/lib/dictionaries/cif_core.dic
dictionary named 'cif_core.dic' version 2.4.2 last updated on
2011-04-26.

Automatic conversion script
Id: cif_fix_values 7556 2019-12-06 15:28:31Z antanas 
;
_cod_database_code 7710571

loop_
_space_group_symop_operation_xyz
'x, y, z'
'-x, y+1/2, -z+1/2'
'-x, -y, -z'
'x, -y-1/2, z-1/2'

loop_
_atom_site_type_symbol
_atom_site_label
_atom_site_fract_x
_atom_site_fract_y
_atom_site_fract_z
_atom_site_U_iso_or_equiv
_atom_site_adp_type
_atom_site_calc_flag
_atom_site_refinement_flags_adp
_atom_site_refinement_flags_occupancy
_atom_site_refinement_flags_posn
_atom_site_occupancy
_atom_site_disorder_assembly
_atom_site_disorder_group
Os Os1 0.75229(2) 0.48114(2) 0.56615(2) 0.01415(7) Uani d . . . 1 . .
O O1 0.75803(19) 0.58181(15) 0.6592(3) 0.0211(5) Uani d . . . 1 . .
O O2 0.75831(19) 0.44275(17) 0.3747(3) 0.0233(5) Uani d . . . 1 . .
C C1 0.8652(3) 0.4031(2) 0.7004(4) 0.0134(6) Uani d . . . 1 . .
C C2 0.8502(3) 0.3121(2) 0.7314(4) 0.0151(7) Uani d . . . 1 . .
C C3 0.9291(3) 0.2682(2) 0.8359(4) 0.0167(7) Uani d . . . 1 . .
H H3 0.919006 0.207483 0.858661 0.02 Uiso calc U . R 1 . .
C C4 1.0222(3) 0.3096(2) 0.9081(4) 0.0168(7) Uani d . . . 1 . .
C C5 1.0381(3) 0.3974(2) 0.8671(4) 0.0171(7) Uani d . . . 1 . .
H H5 1.102665 0.425905 0.911738 0.021 Uiso calc U . R 1 . .
C C6 0.9626(3) 0.4446(2) 0.7631(4) 0.0147(7) Uani d . . . 1 . .
C C7 0.7560(3) 0.2583(2) 0.6514(5) 0.0205(7) Uani d . . . 1 . .
H H7A 0.737523 0.276679 0.53756 0.031 Uiso calc U . R 1 . .
H H7B 0.694616 0.267979 0.709202 0.031 Uiso calc U . R 1 . .
H H7C 0.77496 0.195512 0.655732 0.031 Uiso calc U . R 1 . .
C C8 1.1059(3) 0.2587(2) 1.0187(5) 0.0219(8) Uani d . . . 1 . .
H H8A 1.153094 0.228124 0.953106 0.033 Uiso calc U . R 1 . .
H H8B 1.070879 0.2153 1.081029 0.033 Uiso calc U . R 1 . .
H H8C 1.147995 0.299627 1.093879 0.033 Uiso calc U . R 1 . .
C C9 0.9894(3) 0.5390(2) 0.7229(4) 0.0180(7) Uani d . . . 1 . .
H H9A 0.972566 0.54843 0.605143 0.027 Uiso calc U . R 1 . .
H H9B 1.065671 0.549758 0.757848 0.027 Uiso calc U . R 1 . .
H H9C 0.947173 0.57973 0.779822 0.027 Uiso calc U . R 1 . .
C C10 0.6231(3) 0.42595(19) 0.6540(4) 0.0142(6) Uani d . . . 1 . .
C C11 0.6166(3) 0.4267(2) 0.8235(4) 0.0153(7) Uani d . . . 1 . .
C C12 0.5247(3) 0.3942(2) 0.8773(4) 0.0163(7) Uani d . . . 1 . .
H H12 0.51991 0.395838 0.99053 0.02 Uiso calc U . R 1 . .
C C13 0.4394(3) 0.3595(2) 0.7709(4) 0.0167(7) Uani d . . . 1 . .
C C14 0.4481(3) 0.3590(2) 0.6056(4) 0.0167(7) Uani d . . . 1 . .
H H14 0.391099 0.334868 0.531486 0.02 Uiso calc U . R 1 . .
C C15 0.5372(3) 0.39238(19) 0.5445(4) 0.0150(7) Uani d . . . 1 . .
C C16 0.7012(3) 0.4659(2) 0.9492(4) 0.0190(7) Uani d . . . 1 . .
H H16A 0.769674 0.436552 0.943766 0.029 Uiso calc U . R 1 . .
H H16B 0.680932 0.457519 1.057904 0.029 Uiso calc U . R 1 . .
H H16C 0.708027 0.529181 0.928024 0.029 Uiso calc U . R 1 . .
C C17 0.3399(3) 0.3260(2) 0.8302(5) 0.0220(7) Uani d . . . 1 . .
H H17A 0.28009 0.365638 0.7929 0.033 Uiso calc U . R 1 . .
H H17B 0.351281 0.323912 0.949559 0.033 Uiso calc U . R 1 . .
H H17C 0.323444 0.266535 0.786956 0.033 Uiso calc U . R 1 . .
C C18 0.5357(3) 0.3881(2) 0.3623(4) 0.0179(7) Uani d . . . 1 . .
H H18A 0.466229 0.365795 0.310674 0.027 Uiso calc U . R 1 . .
H H18B 0.592407 0.348319 0.337447 0.027 Uiso calc U . R 1 . .
H H18C 0.547593 0.447266 0.320599 0.027 Uiso calc U . R 1 . .

loop_
_atom_site_aniso_label
_atom_site_aniso_U_11
_atom_site_aniso_U_22
_atom_site_aniso_U_33
_atom_site_aniso_U_12
_atom_site_aniso_U_13
_atom_site_aniso_U_23
Os1 0.01364(10) 0.01507(10) 0.01329(11) -0.00047(5) 0.00040(7) 0.00198(5)
O1 0.0191(12) 0.0176(11) 0.0257(15) -0.0011(9) -0.0002(10) 0.0004(9)
O2 0.0197(13) 0.0326(13) 0.0177(14) 0.0011(11) 0.0036(10) 0.0060(11)
C1 0.0143(15) 0.0157(14) 0.0101(16) 0.0036(12) 0.0021(12) 0.0001(12)
C2 0.0167(16) 0.0150(14) 0.0142(18) 0.0009(13) 0.0042(13) -0.0003(12)
C3 0.0178(17) 0.0130(14) 0.0201(19) 0.0019(12) 0.0052(14) 0.0005(12)
C4 0.0166(16) 0.0201(15) 0.0142(18) 0.0055(13) 0.0041(13) -0.0002(13)
C5 0.0155(16) 0.0211(15) 0.0148(18) -0.0017(13) 0.0022(13) -0.0075(13)
C6 0.0177(17) 0.0130(14) 0.0142(17) 0.0002(12) 0.0047(13) -0.0038(12)
C7 0.0192(18) 0.0158(15) 0.026(2) -0.0005(13) 0.0019(15) 0.0006(13)
C8 0.0197(18) 0.0264(17) 0.019(2) 0.0073(14) 0.0014(15) 0.0026(14)
C9 0.0166(17) 0.0174(15) 0.0194(19) -0.0032(13) 0.0002(14) -0.0031(13)
C10 0.0133(15) 0.0118(13) 0.0171(18) 0.0012(12) 0.0008(13) -0.0004(12)
C11 0.0188(17) 0.0145(14) 0.0125(18) 0.0032(12) 0.0017(13) -0.0004(12)
C12 0.0224(17) 0.0147(14) 0.0119(17) 0.0011(13) 0.0028(13) 0.0024(12)
C13 0.0179(17) 0.0127(14) 0.0201(19) 0.0020(13) 0.0047(14) 0.0029(13)
C14 0.0157(16) 0.0140(14) 0.0194(19) -0.0002(13) -0.0013(13) -0.0007(13)
C15 0.0173(16) 0.0110(13) 0.0164(18) 0.0030(12) 0.0017(13) 0.0007(12)
C16 0.0241(19) 0.0227(15) 0.0097(18) -0.0010(14) 0.0007(14) -0.0008(13)
C17 0.0202(18) 0.0214(16) 0.025(2) -0.0013(14) 0.0057(15) 0.0033(14)
C18 0.0208(17) 0.0190(15) 0.0130(18) -0.0006(14) -0.0005(13) -0.0030(13)

loop_
_atom_type_symbol
_atom_type_description
_atom_type_scat_dispersion_real
_atom_type_scat_dispersion_imag
_atom_type_scat_source
C C 0.0181 0.0091 'International Tables Vol C Tables 4.2.6.8 and 6.1.1.4'
H H 0.0000 0.0000 'International Tables Vol C Tables 4.2.6.8 and 6.1.1.4'
O O 0.0492 0.0322 'International Tables Vol C Tables 4.2.6.8 and 6.1.1.4'
Os Os -4.9801 6.2216 'International Tables Vol C Tables 4.2.6.8 and 6.1.1.4'

loop_
_geom_angle_atom_site_label_1
_geom_angle_atom_site_label_2
_geom_angle_atom_site_label_3
_geom_angle_site_symmetry_1
_geom_angle_site_symmetry_3
_geom_angle
_geom_angle_publ_flag
O2 Os1 O1 . . 136.26(12) ?
O2 Os1 C1 . . 100.88(12) ?
O1 Os1 C1 . . 106.70(12) ?
O2 Os1 C10 . . 109.63(12) ?
O1 Os1 C10 . . 100.75(12) ?
C1 Os1 C10 . . 95.72(12) ?
C6 C1 C2 . . 119.8(3) ?
C6 C1 Os1 . . 116.4(2) ?
C2 C1 Os1 . . 123.7(2) ?
C3 C2 C1 . . 118.3(3) ?
C3 C2 C7 . . 117.6(3) ?
C1 C2 C7 . . 124.1(3) ?
C4 C3 C2 . . 122.5(3) ?
C4 C3 H3 . . 118.7 ?
C2 C3 H3 . . 118.7 ?
C3 C4 C5 . . 117.9(3) ?
C3 C4 C8 . . 120.4(3) ?
C5 C4 C8 . . 121.5(3) ?
C6 C5 C4 . . 122.1(3) ?
C6 C5 H5 . . 119.0 ?
C4 C5 H5 . . 119.0 ?
C5 C6 C1 . . 119.0(3) ?
C5 C6 C9 . . 117.7(3) ?
C1 C6 C9 . . 123.2(3) ?
C2 C7 H7A . . 109.5 ?
C2 C7 H7B . . 109.5 ?
H7A C7 H7B . . 109.5 ?
C2 C7 H7C . . 109.5 ?
H7A C7 H7C . . 109.5 ?
H7B C7 H7C . . 109.5 ?
C4 C8 H8A . . 109.5 ?
C4 C8 H8B . . 109.5 ?
H8A C8 H8B . . 109.5 ?
C4 C8 H8C . . 109.5 ?
H8A C8 H8C . . 109.5 ?
H8B C8 H8C . . 109.5 ?
C6 C9 H9A . . 109.5 ?
C6 C9 H9B . . 109.5 ?
H9A C9 H9B . . 109.5 ?
C6 C9 H9C . . 109.5 ?
H9A C9 H9C . . 109.5 ?
H9B C9 H9C . . 109.5 ?
C15 C10 C11 . . 119.6(3) ?
C15 C10 Os1 . . 119.7(2) ?
C11 C10 Os1 . . 120.6(2) ?
C12 C11 C10 . . 118.9(3) ?
C12 C11 C16 . . 117.3(3) ?
C10 C11 C16 . . 123.6(3) ?
C11 C12 C13 . . 122.3(3) ?
C11 C12 H12 . . 118.9 ?
C13 C12 H12 . . 118.9 ?
C14 C13 C12 . . 117.6(3) ?
C14 C13 C17 . . 120.6(3) ?
C12 C13 C17 . . 121.8(3) ?
C13 C14 C15 . . 122.6(3) ?
C13 C14 H14 . . 118.7 ?
C15 C14 H14 . . 118.7 ?
C14 C15 C10 . . 119.0(3) ?
C14 C15 C18 . . 117.0(3) ?
C10 C15 C18 . . 124.0(3) ?
C11 C16 H16A . . 109.5 ?
C11 C16 H16B . . 109.5 ?
H16A C16 H16B . . 109.5 ?
C11 C16 H16C . . 109.5 ?
H16A C16 H16C . . 109.5 ?
H16B C16 H16C . . 109.5 ?
C13 C17 H17A . . 109.5 ?
C13 C17 H17B . . 109.5 ?
H17A C17 H17B . . 109.5 ?
C13 C17 H17C . . 109.5 ?
H17A C17 H17C . . 109.5 ?
H17B C17 H17C . . 109.5 ?
C15 C18 H18A . . 109.5 ?
C15 C18 H18B . . 109.5 ?
H18A C18 H18B . . 109.5 ?
C15 C18 H18C . . 109.5 ?
H18A C18 H18C . . 109.5 ?
H18B C18 H18C . . 109.5 ?

loop_
_geom_bond_atom_site_label_1
_geom_bond_atom_site_label_2
_geom_bond_site_symmetry_2
_geom_bond_distance
_geom_bond_publ_flag
Os1 O2 . 1.703(3) ?
Os1 O1 . 1.705(2) ?
Os1 C1 . 2.053(3) ?
Os1 C10 . 2.059(3) ?
C1 C6 . 1.412(5) ?
C1 C2 . 1.419(4) ?
C2 C3 . 1.393(5) ?
C2 C7 . 1.514(4) ?
C3 C4 . 1.391(5) ?
C3 H3 . 0.95 ?
C4 C5 . 1.393(5) ?
C4 C8 . 1.509(5) ?
C5 C6 . 1.389(5) ?
C5 H5 . 0.95 ?
C6 C9 . 1.517(4) ?
C7 H7A . 0.98 ?
C7 H7B . 0.98 ?
C7 H7C . 0.98 ?
C8 H8A . 0.98 ?
C8 H8B . 0.98 ?
C8 H8C . 0.98 ?
C9 H9A . 0.98 ?
C9 H9B . 0.98 ?
C9 H9C . 0.98 ?
C10 C15 . 1.407(5) ?
C10 C11 . 1.420(5) ?
C11 C12 . 1.393(5) ?
C11 C16 . 1.504(5) ?
C12 C13 . 1.394(5) ?
C12 H12 . 0.95 ?
C13 C14 . 1.391(5) ?
C13 C17 . 1.504(5) ?
C14 C15 . 1.395(5) ?
C14 H14 . 0.95 ?
C15 C18 . 1.510(5) ?
C16 H16A . 0.98 ?
C16 H16B . 0.98 ?
C16 H16C . 0.98 ?
C17 H17A . 0.98 ?
C17 H17B . 0.98 ?
C17 H17C . 0.98 ?
C18 H18A . 0.98 ?
C18 H18B . 0.98 ?
C18 H18C . 0.98 ?

loop_
_geom_torsion_atom_site_label_1
_geom_torsion_atom_site_label_2
_geom_torsion_atom_site_label_3
_geom_torsion_atom_site_label_4
_geom_torsion_site_symmetry_1
_geom_torsion_site_symmetry_2
_geom_torsion_site_symmetry_3
_geom_torsion_site_symmetry_4
_geom_torsion
_geom_torsion_publ_flag
C6 C1 C2 C3 . . . . 5.7(5) ?
Os1 C1 C2 C3 . . . . -174.6(2) ?
C6 C1 C2 C7 . . . . -171.1(3) ?
Os1 C1 C2 C7 . . . . 8.6(5) ?
C1 C2 C3 C4 . . . . -1.1(5) ?
C7 C2 C3 C4 . . . . 176.0(3) ?
C2 C3 C4 C5 . . . . -3.1(5) ?
C2 C3 C4 C8 . . . . -179.2(3) ?
C3 C4 C5 C6 . . . . 2.7(5) ?
C8 C4 C5 C6 . . . . 178.8(3) ?
C4 C5 C6 C1 . . . . 1.9(5) ?
C4 C5 C6 C9 . . . . -178.3(3) ?
C2 C1 C6 C5 . . . . -6.1(5) ?
Os1 C1 C6 C5 . . . . 174.1(2) ?
C2 C1 C6 C9 . . . . 174.1(3) ?
Os1 C1 C6 C9 . . . . -5.6(4) ?
C15 C10 C11 C12 . . . . -0.2(4) ?
Os1 C10 C11 C12 . . . . 175.6(2) ?
C15 C10 C11 C16 . . . . -176.3(3) ?
Os1 C10 C11 C16 . . . . -0.5(4) ?
C10 C11 C12 C13 . . . . 1.2(5) ?
C16 C11 C12 C13 . . . . 177.6(3) ?
C11 C12 C13 C14 . . . . -0.7(5) ?
C11 C12 C13 C17 . . . . -179.0(3) ?
C12 C13 C14 C15 . . . . -0.8(5) ?
C17 C13 C14 C15 . . . . 177.6(3) ?
C13 C14 C15 C10 . . . . 1.7(5) ?
C13 C14 C15 C18 . . . . -179.7(3) ?
C11 C10 C15 C14 . . . . -1.2(4) ?
Os1 C10 C15 C14 . . . . -177.1(2) ?
C11 C10 C15 C18 . . . . -179.7(3) ?
Os1 C10 C15 C18 . . . . 4.4(4) ?
